data_2236467
loop_
_publ_author_name
'Xiao, Yu'
'Li, Zhong-Qiu'
'Peng, Xue Yan'

_publ_section_title
;
 Bis{2-[imino(phenyl)methyl]-5-methoxyphenolato-\k^2^<i>N</i>,<i>O</i>^1^}nickel(II)
;
_journal_coeditor_code LH5543
_journal_issue 11
_journal_name_full 'Acta Crystallographica Section E'
_journal_page_first m1387
_journal_paper_doi 10.1107/S1600536812043061
_journal_volume 68
_journal_year 2012
_chemical_formula_iupac '[Ni (C14 H12 N O2)2]'
_chemical_formula_moiety 'C28 H24 N2 Ni O4'
_chemical_formula_sum 'C28 H24 N2 Ni O4'
_chemical_formula_weight 511.20
_chemical_name_systematic
;
Bis{2-[imino(phenyl)methyl]-5-methoxyphenolato-
\k^2^<i>N</i>,<i>O</i>^1^}nickel(II)
;
_space_group_IT_number 14
_symmetry_cell_setting monoclinic
_symmetry_space_group_name_Hall '-P 2yn'
_symmetry_space_group_name_H-M 'P 1 21/n 1'
_atom_sites_solution_hydrogens geom
_atom_sites_solution_primary direct
_atom_sites_solution_secondary difmap
_audit_creation_method SHELXL-97
_cell_angle_alpha 90.00
_cell_angle_beta 91.913(2)
_cell_angle_gamma 90.00
_cell_formula_units_Z 2
_cell_length_a 11.882(2)
_cell_length_b 5.4983(10)
_cell_length_c 17.494(3)
_cell_measurement_reflns_used 2010
_cell_measurement_temperature 296(2)
_cell_measurement_theta_max 25.01
_cell_measurement_theta_min 2.04
_cell_volume 1142.3(3)
_computing_cell_refinement 'SAINT (Bruker, 2001)'
_computing_data_collection 'SMART (Bruker, 2001)'
_computing_data_reduction 'SAINT (Bruker, 2001)'
_computing_molecular_graphics 'SHELXTL (Sheldrick, 2008)'
_computing_publication_material 'SHELXTL (Sheldrick, 2008)'
_computing_structure_refinement 'SHELXL97 (Sheldrick, 2008)'
_computing_structure_solution 'SHELXS97 (Sheldrick, 2008)'
_diffrn_ambient_temperature 296(2)
_diffrn_measured_fraction_theta_full 0.994
_diffrn_measured_fraction_theta_max 0.994
_diffrn_measurement_device_type 'Bruker SMART CCD'
_diffrn_measurement_method '\f and \w scans'
_diffrn_radiation_monochromator graphite
_diffrn_radiation_source 'fine-focus sealed tube'
_diffrn_radiation_type MoK\a
_diffrn_radiation_wavelength 0.71073
_diffrn_reflns_av_R_equivalents 0.0208
_diffrn_reflns_av_sigmaI/netI 0.0239
_diffrn_reflns_limit_h_max 11
_diffrn_reflns_limit_h_min -14
_diffrn_reflns_limit_k_max 6
_diffrn_reflns_limit_k_min -6
_diffrn_reflns_limit_l_max 20
_diffrn_reflns_limit_l_min -20
_diffrn_reflns_number 5526
_diffrn_reflns_theta_full 25.01
_diffrn_reflns_theta_max 25.01
_diffrn_reflns_theta_min 2.04
_diffrn_standards_decay_% 0
_diffrn_standards_interval_count 0
_diffrn_standards_interval_time 0
_diffrn_standards_number 0
_exptl_absorpt_coefficient_mu 0.889
_exptl_absorpt_correction_T_max 0.453
_exptl_absorpt_correction_T_min 0.244
_exptl_absorpt_correction_type multi-scan
_exptl_absorpt_process_details '(SADABS; Bruker, 2001)'
_exptl_crystal_colour green
_exptl_crystal_density_diffrn 1.486
_exptl_crystal_density_method 'not measured'
_exptl_crystal_description plate
_exptl_crystal_F_000 532
_exptl_crystal_size_max 0.235
_exptl_crystal_size_mid 0.152
_exptl_crystal_size_min 0.096
_refine_diff_density_max 0.188
_refine_diff_density_min -0.148
_refine_ls_extinction_method none
_refine_ls_goodness_of_fit_ref 1.031
_refine_ls_hydrogen_treatment constr
_refine_ls_matrix_type full
_refine_ls_number_parameters 161
_refine_ls_number_reflns 2010
_refine_ls_number_restraints 2
_refine_ls_restrained_S_all 1.041
_refine_ls_R_factor_all 0.0333
_refine_ls_R_factor_gt 0.0249
_refine_ls_shift/su_max 0.000
_refine_ls_shift/su_mean 0.000
_refine_ls_structure_factor_coef Fsqd
_refine_ls_weighting_details 'calc w=1/[\s^2^(Fo^2^)+(0.0308P)^2^+0.2240P] where P=(Fo^2^+2Fc^2^)/3'
_refine_ls_weighting_scheme calc
_refine_ls_wR_factor_gt 0.0595
_refine_ls_wR_factor_ref 0.0637
_reflns_number_gt 1680
_reflns_number_total 2010
_reflns_threshold_expression I>2\s(I)
_cod_data_source_file lh5543.cif
_cod_data_source_block I
_cod_original_cell_volume 1142.3(4)
_cod_original_sg_symbol_H-M 'P 21/n'
_cod_database_code 2236467
_cod_database_fobs_code 2236467

loop_
_symmetry_equiv_pos_as_xyz
'x, y, z'
'-x+1/2, y+1/2, -z+1/2'
'-x, -y, -z'
'x-1/2, -y-1/2, z-1/2'

loop_
_atom_site_type_symbol
_atom_site_label
_atom_site_fract_x
_atom_site_fract_y
_atom_site_fract_z
_atom_site_U_iso_or_equiv
_atom_site_adp_type
_atom_site_calc_flag
_atom_site_refinement_flags
_atom_site_occupancy
_atom_site_symmetry_multiplicity
C C1 0.47072(17) 0.1107(4) 0.71936(11) 0.0451(5) Uani d . 1 1
H H1 0.5182 -0.0211 0.7290 0.054 Uiso calc R 1 1
C C2 0.41390(18) 0.1315(4) 0.64899(11) 0.0538(5) Uani d . 1 1
H H2 0.4237 0.0140 0.6116 0.065 Uiso calc R 1 1
C C3 0.34319(17) 0.3250(4) 0.63443(11) 0.0514(5) Uani d . 1 1
H H3 0.3044 0.3374 0.5875 0.062 Uiso calc R 1 1
C C4 0.33005(16) 0.4994(4) 0.68923(12) 0.0495(5) Uani d . 1 1
H H4 0.2828 0.6311 0.6792 0.059 Uiso calc R 1 1
C C5 0.38659(15) 0.4814(3) 0.75956(11) 0.0428(5) Uani d . 1 1
H H5 0.3773 0.6012 0.7963 0.051 Uiso calc R 1 1
C C6 0.45685(14) 0.2859(3) 0.77523(9) 0.0338(4) Uani d . 1 1
C C7 0.50867(14) 0.2546(3) 0.85404(9) 0.0346(4) Uani d . 1 1
C C8 0.59499(14) 0.4187(3) 0.88197(9) 0.0336(4) Uani d . 1 1
C C9 0.63412(15) 0.4204(3) 0.96059(10) 0.0359(4) Uani d . 1 1
C C10 0.71438(15) 0.5983(4) 0.98239(10) 0.0410(4) Uani d . 1 1
H H10 0.7376 0.6093 1.0336 0.049 Uiso calc R 1 1
C C11 0.75958(15) 0.7561(4) 0.93082(11) 0.0411(4) Uani d . 1 1
C C12 0.72465(16) 0.7507(4) 0.85333(10) 0.0428(5) Uani d . 1 1
H H12 0.7555 0.8556 0.8180 0.051 Uiso calc R 1 1
C C13 0.64357(15) 0.5853(4) 0.83168(10) 0.0389(4) Uani d . 1 1
H H13 0.6191 0.5830 0.7806 0.047 Uiso calc R 1 1
C C14 0.88453(18) 1.0924(4) 0.91151(13) 0.0564(6) Uani d . 1 1
H H14A 0.9237 1.0160 0.8708 0.085 Uiso calc R 1 1
H H14B 0.9358 1.1940 0.9406 0.085 Uiso calc R 1 1
H H14C 0.8241 1.1898 0.8904 0.085 Uiso calc R 1 1
Ni Ni1 0.5000 0.0000 1.0000 0.03463(12) Uani d SU 1 2
N N1 0.47005(13) 0.0801(3) 0.89494(8) 0.0404(4) Uani d U 1 1
H H1A 0.4234 -0.0153 0.8712 0.048 Uiso calc R 1 1
O O2 0.84011(12) 0.9107(3) 0.96004(8) 0.0573(4) Uani d . 1 1
O O1 0.60041(10) 0.2698(2) 1.01257(7) 0.0437(3) Uani d U 1 1

loop_
_atom_site_aniso_label
_atom_site_aniso_U_11
_atom_site_aniso_U_22
_atom_site_aniso_U_33
_atom_site_aniso_U_12
_atom_site_aniso_U_13
_atom_site_aniso_U_23
C1 0.0554(12) 0.0395(11) 0.0399(10) 0.0065(10) -0.0067(9) 0.0015(9)
C2 0.0702(14) 0.0538(14) 0.0369(11) -0.0003(12) -0.0086(10) -0.0047(10)
C3 0.0531(12) 0.0599(14) 0.0401(11) -0.0120(11) -0.0150(9) 0.0128(10)
C4 0.0407(11) 0.0483(12) 0.0587(13) 0.0024(10) -0.0116(9) 0.0105(11)
C5 0.0416(10) 0.0390(11) 0.0475(11) 0.0029(9) -0.0031(8) -0.0009(9)
C6 0.0330(9) 0.0353(10) 0.0329(9) -0.0041(8) -0.0017(7) 0.0061(8)
C7 0.0343(9) 0.0371(10) 0.0322(9) 0.0030(8) 0.0011(7) -0.0004(8)
C8 0.0350(10) 0.0356(9) 0.0301(9) 0.0030(8) -0.0002(7) 0.0006(7)
C9 0.0369(10) 0.0369(10) 0.0339(9) 0.0031(8) 0.0009(8) 0.0010(8)
C10 0.0449(11) 0.0458(11) 0.0320(9) -0.0028(9) -0.0037(8) -0.0015(9)
C11 0.0365(10) 0.0430(11) 0.0439(10) -0.0048(9) 0.0016(8) -0.0052(9)
C12 0.0426(10) 0.0463(12) 0.0397(10) -0.0081(9) 0.0045(8) 0.0035(9)
C13 0.0400(10) 0.0433(11) 0.0334(10) 0.0005(9) 0.0001(8) 0.0030(8)
C14 0.0523(13) 0.0493(12) 0.0680(14) -0.0138(11) 0.0090(11) -0.0067(11)
Ni1 0.0386(2) 0.0381(2) 0.02698(17) -0.00429(15) -0.00215(12) 0.00705(14)
N1 0.0476(9) 0.0416(9) 0.0316(7) -0.0113(7) -0.0048(7) 0.0054(7)
O2 0.0616(9) 0.0619(9) 0.0483(8) -0.0262(8) -0.0007(7) -0.0050(7)
O1 0.0501(8) 0.0482(8) 0.0323(6) -0.0107(6) -0.0051(5) 0.0080(6)

loop_
_atom_type_symbol
_atom_type_description
_atom_type_scat_dispersion_real
_atom_type_scat_dispersion_imag
_atom_type_scat_source
C C 0.0033 0.0016 'International Tables Vol C Tables 4.2.6.8 and 6.1.1.4'
H H 0.0000 0.0000 'International Tables Vol C Tables 4.2.6.8 and 6.1.1.4'
O O 0.0106 0.0060 'International Tables Vol C Tables 4.2.6.8 and 6.1.1.4'
Ni Ni 0.3393 1.1124 'International Tables Vol C Tables 4.2.6.8 and 6.1.1.4'
N N 0.0061 0.0033 'International Tables Vol C Tables 4.2.6.8 and 6.1.1.4'

loop_
_geom_angle_atom_site_label_1
_geom_angle_atom_site_label_2
_geom_angle_atom_site_label_3
_geom_angle_site_symmetry_1
_geom_angle_site_symmetry_3
_geom_angle
C6 C1 C2 . . 120.12(19)
C6 C1 H1 . . 119.9
C2 C1 H1 . . 119.9
C3 C2 C1 . . 120.3(2)
C3 C2 H2 . . 119.9
C1 C2 H2 . . 119.9
C4 C3 C2 . . 119.73(18)
C4 C3 H3 . . 120.1
C2 C3 H3 . . 120.1
C3 C4 C5 . . 120.59(19)
C3 C4 H4 . . 119.7
C5 C4 H4 . . 119.7
C6 C5 C4 . . 120.21(18)
C6 C5 H5 . . 119.9
C4 C5 H5 . . 119.9
C5 C6 C1 . . 119.06(16)
C5 C6 C7 . . 119.85(16)
C1 C6 C7 . . 120.87(16)
N1 C7 C8 . . 122.72(15)
N1 C7 C6 . . 116.88(15)
C8 C7 C6 . . 120.39(15)
C13 C8 C9 . . 117.89(16)
C13 C8 C7 . . 119.90(15)
C9 C8 C7 . . 122.21(16)
O1 C9 C10 . . 118.23(15)
O1 C9 C8 . . 124.53(16)
C10 C9 C8 . . 117.24(16)
C11 C10 C9 . . 122.44(17)
C11 C10 H10 . . 118.8
C9 C10 H10 . . 118.8
O2 C11 C10 . . 115.56(16)
O2 C11 C12 . . 123.72(17)
C10 C11 C12 . . 120.71(17)
C13 C12 C11 . . 117.63(17)
C13 C12 H12 . . 121.2
C11 C12 H12 . . 121.2
C12 C13 C8 . . 123.98(16)
C12 C13 H13 . . 118.0
C8 C13 H13 . . 118.0
O2 C14 H14A . . 109.5
O2 C14 H14B . . 109.5
H14A C14 H14B . . 109.5
O2 C14 H14C . . 109.5
H14A C14 H14C . . 109.5
H14B C14 H14C . . 109.5
N1 Ni1 N1 . 3_657 180.00(2)
N1 Ni1 O1 . . 91.56(6)
N1 Ni1 O1 3_657 . 88.44(6)
N1 Ni1 O1 . 3_657 88.44(6)
N1 Ni1 O1 3_657 3_657 91.56(6)
O1 Ni1 O1 . 3_657 180.0
C7 N1 Ni1 . . 130.26(13)
C7 N1 H1A . . 114.9
Ni1 N1 H1A . . 114.9
C11 O2 C14 . . 118.83(16)
C9 O1 Ni1 . . 128.17(11)

loop_
_geom_bond_atom_site_label_1
_geom_bond_atom_site_label_2
_geom_bond_site_symmetry_2
_geom_bond_distance
C1 C6 . 1.387(3)
C1 C2 . 1.389(3)
C1 H1 . 0.9300
C2 C3 . 1.374(3)
C2 H2 . 0.9300
C3 C4 . 1.369(3)
C3 H3 . 0.9300
C4 C5 . 1.385(3)
C4 H4 . 0.9300
C5 C6 . 1.383(2)
C5 H5 . 0.9300
C6 C7 . 1.501(2)
C7 N1 . 1.290(2)
C7 C8 . 1.439(2)
C8 C13 . 1.407(3)
C8 C9 . 1.437(2)
C9 O1 . 1.303(2)
C9 C10 . 1.410(3)
C10 C11 . 1.374(3)
C10 H10 . 0.9300
C11 O2 . 1.366(2)
C11 C12 . 1.405(3)
C12 C13 . 1.369(3)
C12 H12 . 0.9300
C13 H13 . 0.9300
C14 O2 . 1.424(3)
C14 H14A . 0.9600
C14 H14B . 0.9600
C14 H14C . 0.9600
Ni1 N1 . 1.9118(14)
Ni1 N1 3_657 1.9118(14)
Ni1 O1 . 1.9120(13)
Ni1 O1 3_657 1.9120(13)
N1 H1A . 0.8600
